data_7212061
loop_
_publ_author_name
'Zhang, Zhen-Jie'
'Zhang, Shi-Yuan'
'Li, Yi'
'Niu, Zheng'
'Shi, Wei'
'Cheng, Peng'

_publ_section_title
;
 Systematic investigation of the lanthanide coordination polymers with
 \g-pyrone-2,6-dicarboxylic acid
;
_journal_issue 6
_journal_name_full CrystEngComm
_journal_page_first 1809
_journal_paper_doi 10.1039/b919056b
_journal_volume 12
_journal_year 2010
_chemical_formula_sum 'C16 H24 Ho2 O26'
_chemical_formula_weight 962.22
_chemical_name_systematic
;
?
;
_space_group_IT_number 2
_symmetry_cell_setting triclinic
_symmetry_space_group_name_Hall '-P 1'
_symmetry_space_group_name_H-M 'P -1'
_atom_sites_solution_hydrogens geom
_atom_sites_solution_primary direct
_atom_sites_solution_secondary difmap
_audit_creation_method SHELXL-97
_cell_angle_alpha 97.249(6)
_cell_angle_beta 95.999(5)
_cell_angle_gamma 103.840(6)
_cell_formula_units_Z 1
_cell_length_a 6.1814(4)
_cell_length_b 10.0963(7)
_cell_length_c 10.8666(7)
_cell_measurement_reflns_used 2644
_cell_measurement_temperature 113(2)
_cell_measurement_theta_max 26.37
_cell_measurement_theta_min 2.61
_cell_volume 646.81(8)
_computing_cell_refinement 'CrystalClear (Rigaku/MSC Inc., 2005)'
_computing_data_collection 'CrystalClear (Rigaku/MSC Inc., 2005)'
_computing_data_reduction 'CrystalClear (Rigaku/MSC Inc., 2005)'
_computing_structure_refinement 'SHELXL-97 (Sheldrick, 1997)'
_computing_structure_solution 'SHELXS-97 (Sheldrick, 1990)'
_diffrn_ambient_temperature 113(2)
_diffrn_measured_fraction_theta_full 0.998
_diffrn_measured_fraction_theta_max 0.998
_diffrn_measurement_method dtprofit.ref
_diffrn_radiation_monochromator graphite
_diffrn_radiation_source 'fine-focus sealed tube'
_diffrn_radiation_type MoK\a
_diffrn_radiation_wavelength 0.71073
_diffrn_reflns_av_R_equivalents 0.0159
_diffrn_reflns_av_sigmaI/netI 0.0197
_diffrn_reflns_limit_h_max 7
_diffrn_reflns_limit_h_min -7
_diffrn_reflns_limit_k_max 12
_diffrn_reflns_limit_k_min -12
_diffrn_reflns_limit_l_max 13
_diffrn_reflns_limit_l_min -13
_diffrn_reflns_number 4424
_diffrn_reflns_theta_full 26.37
_diffrn_reflns_theta_max 26.37
_diffrn_reflns_theta_min 2.61
_exptl_absorpt_coefficient_mu 6.191
_exptl_absorpt_correction_T_max 0.5764
_exptl_absorpt_correction_T_min 0.3707
_exptl_absorpt_correction_type multi-scan
_exptl_absorpt_process_details Crystalclear
_exptl_crystal_colour Colorless
_exptl_crystal_density_diffrn 2.470
_exptl_crystal_density_method 'not measured'
_exptl_crystal_description Prism
_exptl_crystal_F_000 462
_exptl_crystal_size_max 0.20
_exptl_crystal_size_mid 0.10
_exptl_crystal_size_min 0.10
_refine_diff_density_max 0.886
_refine_diff_density_min -0.931
_refine_diff_density_rms 0.135
_refine_ls_extinction_method none
_refine_ls_goodness_of_fit_ref 1.072
_refine_ls_hydrogen_treatment constr
_refine_ls_matrix_type full
_refine_ls_number_parameters 199
_refine_ls_number_reflns 2644
_refine_ls_number_restraints 0
_refine_ls_restrained_S_all 1.072
_refine_ls_R_factor_all 0.0205
_refine_ls_R_factor_gt 0.0197
_refine_ls_shift/su_max 0.002
_refine_ls_shift/su_mean 0.000
_refine_ls_structure_factor_coef Fsqd
_refine_ls_weighting_details 'calc w=1/[\s^2^(Fo^2^)+(0.0281P)^2^+1.6956P] where P=(Fo^2^+2Fc^2^)/3'
_refine_ls_weighting_scheme calc
_refine_ls_wR_factor_gt 0.0492
_refine_ls_wR_factor_ref 0.0496
_reflns_number_gt 2569
_reflns_number_total 2644
_reflns_threshold_expression >2sigma(I)
_cod_data_source_file b919056b.txt
_cod_data_source_block Ho-11
_cod_depositor_comments
;
The following automatic conversions were performed:

'_symmetry_cell_setting' value 'Triclinic' changed to 'triclinic'
according to /home/saulius/struct/CIF-dictionaries/cif_core.dic
dictionary named 'cif_core.dic' version 2.4.2 from
2011-04-26.

'_exptl_absorpt_correction_type' value 'Multi-scan'
changed to 'multi-scan' according to
/home/saulius/struct/CIF-dictionaries/cif_core.dic dictionary named
'cif_core.dic' version 2.4.2 from 2011-04-26.

Automatic conversion script
Id: cif_fix_values 1891 2012-01-12 08:04:46Z andrius 
;
_cod_original_cell_volume 646.81(7)
_cod_original_sg_symbol_H-M P-1
_cod_database_code 7212061

loop_
_symmetry_equiv_pos_as_xyz
'x, y, z'
'-x, -y, -z'

loop_
_atom_site_label
_atom_site_type_symbol
_atom_site_fract_x
_atom_site_fract_y
_atom_site_fract_z
_atom_site_U_iso_or_equiv
_atom_site_adp_type
_atom_site_occupancy
_atom_site_symmetry_multiplicity
_atom_site_calc_flag
_atom_site_refinement_flags
C1 C 0.5661(6) 1.1605(3) 0.1506(3) 0.0077(6) Uani 1 1 d .
C2 C 0.6937(6) 1.0610(4) 0.1192(3) 0.0078(6) Uani 1 1 d .
H2 H 0.8139 1.0838 0.0744 0.009 Uiso 1 1 calc R
C3 C 0.6392(5) 0.9365(3) 0.1545(3) 0.0065(6) Uani 1 1 d .
C4 C 0.3446(6) 0.9899(4) 0.2567(3) 0.0072(6) Uani 1 1 d .
C5 C 0.3875(6) 1.1169(4) 0.2247(3) 0.0079(6) Uani 1 1 d .
H5 H 0.3023 1.1771 0.2502 0.009 Uiso 1 1 calc R
C6 C 0.1577(5) 0.9222(3) 0.3260(3) 0.0064(6) Uani 1 1 d .
C7 C 0.7447(5) 0.8177(3) 0.1233(3) 0.0064(6) Uani 1 1 d .
C8 C 0.4182(5) 0.5282(3) 0.5389(3) 0.0065(6) Uani 1 1 d .
Ho1 Ho 0.36312(2) 0.647240(14) 0.278697(13) 0.00441(6) Uani 1 1 d .
O1 O 0.6027(4) 1.2739(2) 0.1122(2) 0.0103(5) Uani 1 1 d .
O2 O 0.4682(4) 0.8996(2) 0.2229(2) 0.0069(5) Uani 1 1 d .
O3 O 0.9057(4) 0.8400(3) 0.0634(2) 0.0100(5) Uani 1 1 d .
O4 O 0.6578(4) 0.7068(2) 0.1612(2) 0.0084(5) Uani 1 1 d .
O5 O 0.0189(4) 0.9877(2) 0.3541(2) 0.0078(5) Uani 1 1 d .
O6 O 0.1567(4) 0.8015(2) 0.3457(2) 0.0082(5) Uani 1 1 d .
O7 O 0.1600(4) 0.6621(3) 0.0826(2) 0.0094(5) Uani 1 1 d .
H7A H 0.0686 0.7166 0.0794 0.011 Uiso 1 1 d R
H7B H 0.2161 0.6677 0.0188 0.011 Uiso 1 1 d R
O8 O 0.0029(4) 0.4993(3) 0.2731(2) 0.0117(5) Uani 1 1 d .
H8A H -0.0546 0.4350 0.2117 0.014 Uiso 1 1 d R
H8B H 0.0427 0.4622 0.3347 0.014 Uiso 1 1 d R
O9 O 0.3236(4) 0.4426(3) 0.1350(2) 0.0137(5) Uani 1 1 d .
H9A H 0.3552 0.3715 0.0986 0.016 Uiso 1 1 d R
H9B H 0.2047 0.4516 0.0938 0.016 Uiso 1 1 d R
O10 O 0.3179(4) 0.6071(2) 0.4921(2) 0.0080(5) Uani 1 1 d .
O11 O 0.5954(4) 0.5104(3) 0.3552(2) 0.0094(5) Uani 1 1 d .
O12 O 0.6546(4) 0.8095(3) 0.4249(2) 0.0104(5) Uani 1 1 d .
H12A H 0.7612 0.8719 0.3964 0.012 Uiso 1 1 d R
H12B H 0.7156 0.7819 0.4910 0.012 Uiso 1 1 d R
O13 O 1.0276(4) 0.2692(3) 0.3946(2) 0.0136(5) Uani 1 1 d .
H13A H 0.9849 0.1823 0.3712 0.016 Uiso 1 1 d R
H13B H 0.9698 0.2877 0.4602 0.016 Uiso 1 1 d R

loop_
_atom_site_aniso_label
_atom_site_aniso_U_11
_atom_site_aniso_U_22
_atom_site_aniso_U_33
_atom_site_aniso_U_23
_atom_site_aniso_U_13
_atom_site_aniso_U_12
C1 0.0089(16) 0.0063(16) 0.0052(15) -0.0014(12) -0.0016(12) -0.0009(13)
C2 0.0070(15) 0.0107(16) 0.0048(15) 0.0014(13) -0.0008(12) 0.0013(13)
C3 0.0056(15) 0.0091(16) 0.0042(15) 0.0007(12) 0.0003(12) 0.0011(13)
C4 0.0072(15) 0.0098(16) 0.0053(15) -0.0002(12) 0.0009(12) 0.0040(13)
C5 0.0092(16) 0.0079(16) 0.0076(16) 0.0008(13) 0.0019(13) 0.0040(13)
C6 0.0051(15) 0.0076(15) 0.0047(15) -0.0014(12) -0.0012(12) 0.0006(12)
C7 0.0054(15) 0.0098(16) 0.0035(14) -0.0015(12) -0.0026(12) 0.0035(13)
C8 0.0041(14) 0.0052(15) 0.0078(15) -0.0015(12) 0.0001(12) -0.0014(12)
Ho1 0.00421(9) 0.00415(9) 0.00515(9) 0.00098(6) 0.00067(6) 0.00149(6)
O1 0.0141(12) 0.0059(12) 0.0124(12) 0.0028(10) 0.0044(10) 0.0038(10)
O2 0.0056(11) 0.0071(11) 0.0089(12) 0.0011(9) 0.0030(9) 0.0025(9)
O3 0.0080(11) 0.0115(12) 0.0133(12) 0.0051(10) 0.0048(10) 0.0046(10)
O4 0.0078(11) 0.0093(12) 0.0099(12) 0.0029(9) 0.0035(9) 0.0038(9)
O5 0.0083(11) 0.0077(11) 0.0075(12) 0.0000(9) 0.0013(9) 0.0027(9)
O6 0.0083(11) 0.0073(11) 0.0106(12) 0.0027(9) 0.0028(9) 0.0035(9)
O7 0.0114(12) 0.0135(12) 0.0061(11) 0.0034(9) 0.0032(9) 0.0063(10)
O8 0.0099(12) 0.0092(12) 0.0144(13) 0.0017(10) 0.0007(10) -0.0001(10)
O9 0.0132(12) 0.0096(12) 0.0166(13) -0.0063(10) -0.0034(10) 0.0064(10)
O10 0.0085(11) 0.0092(12) 0.0082(11) 0.0042(9) 0.0017(9) 0.0041(9)
O11 0.0105(12) 0.0128(12) 0.0072(11) 0.0041(10) 0.0034(9) 0.0052(10)
O12 0.0092(11) 0.0104(12) 0.0083(12) 0.0011(9) -0.0021(9) -0.0021(10)
O13 0.0160(13) 0.0095(12) 0.0153(13) 0.0013(10) 0.0049(10) 0.0023(10)

loop_
_atom_type_symbol
_atom_type_description
_atom_type_scat_dispersion_real
_atom_type_scat_dispersion_imag
_atom_type_scat_source
C C 0.0033 0.0016 'International Tables Vol C Tables 4.2.6.8 and 6.1.1.4'
Ho Ho -0.2175 4.6783 'International Tables Vol C Tables 4.2.6.8 and 6.1.1.4'
O O 0.0106 0.0060 'International Tables Vol C Tables 4.2.6.8 and 6.1.1.4'
H H 0.0000 0.0000 'International Tables Vol C Tables 4.2.6.8 and 6.1.1.4'

loop_
_geom_angle_atom_site_label_1
_geom_angle_atom_site_label_2
_geom_angle_atom_site_label_3
_geom_angle
_geom_angle_site_symmetry_1
_geom_angle_site_symmetry_3
O1 C1 C2 121.8(3) . .
O1 C1 C5 122.5(3) . .
C2 C1 C5 115.6(3) . .
C3 C2 C1 120.2(3) . .
C3 C2 H2 119.9 . .
C1 C2 H2 119.9 . .
C2 C3 O2 122.0(3) . .
C2 C3 C7 127.2(3) . .
O2 C3 C7 110.8(3) . .
C5 C4 O2 121.6(3) . .
C5 C4 C6 128.3(3) . .
O2 C4 C6 110.1(3) . .
C4 C5 C1 120.3(3) . .
C4 C5 H5 119.9 . .
C1 C5 H5 119.9 . .
O5 C6 O6 126.7(3) . .
O5 C6 C4 117.8(3) . .
O6 C6 C4 115.5(3) . .
O3 C7 O4 127.2(3) . .
O3 C7 C3 116.7(3) . .
O4 C7 C3 116.1(3) . .
O10 C8 O11 127.3(3) . 2_666
O10 C8 C8 117.2(4) . 2_666
O11 C8 C8 115.5(4) 2_666 2_666
O6 Ho1 O4 122.44(8) . .
O6 Ho1 O8 77.89(8) . .
O4 Ho1 O8 143.47(9) . .
O6 Ho1 O9 140.55(9) . .
O4 Ho1 O9 76.53(9) . .
O8 Ho1 O9 70.53(9) . .
O6 Ho1 O11 142.02(8) . .
O4 Ho1 O11 81.02(8) . .
O8 Ho1 O11 100.88(9) . .
O9 Ho1 O11 68.86(9) . .
O6 Ho1 O7 79.55(8) . .
O4 Ho1 O7 79.06(8) . .
O8 Ho1 O7 75.36(9) . .
O9 Ho1 O7 70.20(9) . .
O11 Ho1 O7 137.54(8) . .
O6 Ho1 O12 81.28(8) . .
O4 Ho1 O12 76.15(8) . .
O8 Ho1 O12 140.08(9) . .
O9 Ho1 O12 138.10(9) . .
O11 Ho1 O12 75.97(9) . .
O7 Ho1 O12 133.26(9) . .
O6 Ho1 O10 76.73(8) . .
O4 Ho1 O10 137.74(8) . .
O8 Ho1 O10 72.34(9) . .
O9 Ho1 O10 113.87(9) . .
O11 Ho1 O10 67.08(8) . .
O7 Ho1 O10 143.12(8) . .
O12 Ho1 O10 69.91(8) . .
O6 Ho1 O2 60.94(8) . .
O4 Ho1 O2 61.50(8) . .
O8 Ho1 O2 128.36(8) . .
O9 Ho1 O2 124.78(8) . .
O11 Ho1 O2 130.71(8) . .
O7 Ho1 O2 68.07(8) . .
O12 Ho1 O2 65.32(8) . .
O10 Ho1 O2 121.27(8) . .
O6 Ho1 H8B 85.1 . .
O4 Ho1 H8B 149.1 . .
O8 Ho1 H8B 19.3 . .
O9 Ho1 H8B 72.9 . .
O11 Ho1 H8B 84.2 . .
O7 Ho1 H8B 94.3 . .
O12 Ho1 H8B 126.0 . .
O10 Ho1 H8B 56.1 . .
O2 Ho1 H8B 143.4 . .
C3 O2 C4 120.2(3) . .
C3 O2 Ho1 119.48(19) . .
C4 O2 Ho1 120.19(19) . .
C7 O4 Ho1 132.1(2) . .
C6 O6 Ho1 132.9(2) . .
Ho1 O7 H7A 120.5 . .
Ho1 O7 H7B 123.5 . .
H7A O7 H7B 103.8 . .
Ho1 O8 H8A 121.3 . .
Ho1 O8 H8B 94.0 . .
H8A O8 H8B 107.7 . .
Ho1 O9 H9A 159.2 . .
Ho1 O9 H9B 92.9 . .
H9A O9 H9B 107.7 . .
C8 O10 Ho1 118.7(2) . .
C8 O11 Ho1 121.1(2) 2_666 .
Ho1 O12 H12A 119.8 . .
Ho1 O12 H12B 119.5 . .
H12A O12 H12B 109.6 . .
H13A O13 H13B 107.7 . .

loop_
_geom_bond_atom_site_label_1
_geom_bond_atom_site_label_2
_geom_bond_distance
_geom_bond_site_symmetry_2
C1 O1 1.247(4) .
C1 C2 1.448(5) .
C1 C5 1.450(5) .
C2 C3 1.337(5) .
C2 H2 0.9300 .
C3 O2 1.362(4) .
C3 C7 1.515(4) .
C4 C5 1.343(5) .
C4 O2 1.363(4) .
C4 C6 1.518(4) .
C5 H5 0.9300 .
C6 O5 1.242(4) .
C6 O6 1.262(4) .
C7 O3 1.237(4) .
C7 O4 1.260(4) .
C8 O10 1.245(4) .
C8 O11 1.265(4) 2_666
C8 C8 1.547(6) 2_666
Ho1 O6 2.333(2) .
Ho1 O4 2.338(2) .
Ho1 O8 2.356(2) .
Ho1 O9 2.373(2) .
Ho1 O11 2.378(2) .
Ho1 O7 2.398(2) .
Ho1 O12 2.406(2) .
Ho1 O10 2.437(2) .
Ho1 O2 2.638(2) .
Ho1 H8B 2.5595 .
O7 H7A 0.8792 .
O7 H7B 0.8088 .
O8 H8A 0.8500 .
O8 H8B 0.8500 .
O9 H9A 0.8501 .
O9 H9B 0.8500 .
O11 C8 1.265(4) 2_666
O12 H12A 0.9056 .
O12 H12B 0.8832 .
O13 H13A 0.8500 .
O13 H13B 0.8500 .

loop_
_geom_torsion_atom_site_label_1
_geom_torsion_atom_site_label_2
_geom_torsion_atom_site_label_3
_geom_torsion_atom_site_label_4
_geom_torsion
_geom_torsion_site_symmetry_1
_geom_torsion_site_symmetry_4
O1 C1 C2 C3 -175.2(3) . .
C5 C1 C2 C3 2.2(5) . .
C1 C2 C3 O2 -1.6(5) . .
C1 C2 C3 C7 176.1(3) . .
O2 C4 C5 C1 1.1(5) . .
C6 C4 C5 C1 -175.8(3) . .
O1 C1 C5 C4 175.4(3) . .
C2 C1 C5 C4 -2.0(5) . .
C5 C4 C6 O5 3.0(5) . .
O2 C4 C6 O5 -174.3(3) . .
C5 C4 C6 O6 -179.2(3) . .
O2 C4 C6 O6 3.6(4) . .
C2 C3 C7 O3 3.5(5) . .
O2 C3 C7 O3 -178.5(3) . .
C2 C3 C7 O4 -176.3(3) . .
O2 C3 C7 O4 1.7(4) . .
C2 C3 O2 C4 0.7(5) . .
C7 C3 O2 C4 -177.4(3) . .
C2 C3 O2 Ho1 177.2(2) . .
C7 C3 O2 Ho1 -0.8(3) . .
C5 C4 O2 C3 -0.4(5) . .
C6 C4 O2 C3 177.1(3) . .
C5 C4 O2 Ho1 -176.9(2) . .
C6 C4 O2 Ho1 0.5(3) . .
O6 Ho1 O2 C3 -179.1(2) . .
O4 Ho1 O2 C3 0.0(2) . .
O8 Ho1 O2 C3 -137.4(2) . .
O9 Ho1 O2 C3 -45.6(2) . .
O11 Ho1 O2 C3 45.5(3) . .
O7 Ho1 O2 C3 -89.2(2) . .
O12 Ho1 O2 C3 87.2(2) . .
O10 Ho1 O2 C3 131.0(2) . .
O6 Ho1 O2 C4 -2.6(2) . .
O4 Ho1 O2 C4 176.6(2) . .
O8 Ho1 O2 C4 39.2(3) . .
O9 Ho1 O2 C4 131.0(2) . .
O11 Ho1 O2 C4 -137.9(2) . .
O7 Ho1 O2 C4 87.4(2) . .
O12 Ho1 O2 C4 -96.3(2) . .
O10 Ho1 O2 C4 -52.5(2) . .
O3 C7 O4 Ho1 178.2(2) . .
C3 C7 O4 Ho1 -2.1(4) . .
O6 Ho1 O4 C7 2.0(3) . .
O8 Ho1 O4 C7 118.2(3) . .
O9 Ho1 O4 C7 144.1(3) . .
O11 Ho1 O4 C7 -145.7(3) . .
O7 Ho1 O4 C7 72.0(3) . .
O12 Ho1 O4 C7 -68.0(3) . .
O10 Ho1 O4 C7 -105.1(3) . .
O2 Ho1 O4 C7 1.2(3) . .
O5 C6 O6 Ho1 170.0(2) . .
C4 C6 O6 Ho1 -7.6(4) . .
O4 Ho1 O6 C6 4.9(3) . .
O8 Ho1 O6 C6 -141.9(3) . .
O9 Ho1 O6 C6 -104.8(3) . .
O11 Ho1 O6 C6 125.8(3) . .
O7 Ho1 O6 C6 -64.8(3) . .
O12 Ho1 O6 C6 72.3(3) . .
O10 Ho1 O6 C6 143.6(3) . .
O2 Ho1 O6 C6 5.8(3) . .
O11 C8 O10 Ho1 -175.8(3) 2_666 .
C8 C8 O10 Ho1 5.4(5) 2_666 .
O6 Ho1 O10 C8 -173.6(3) . .
O4 Ho1 O10 C8 -49.5(3) . .
O8 Ho1 O10 C8 105.1(2) . .
O9 Ho1 O10 C8 46.7(3) . .
O11 Ho1 O10 C8 -5.4(2) . .
O7 Ho1 O10 C8 135.1(2) . .
O12 Ho1 O10 C8 -88.1(2) . .
O2 Ho1 O10 C8 -130.2(2) . .
O6 Ho1 O11 C8 23.7(3) . 2_666
O4 Ho1 O11 C8 156.5(3) . 2_666
O8 Ho1 O11 C8 -60.5(3) . 2_666
O9 Ho1 O11 C8 -124.5(3) . 2_666
O7 Ho1 O11 C8 -140.7(2) . 2_666
O12 Ho1 O11 C8 78.7(2) . 2_666
O10 Ho1 O11 C8 4.9(2) . 2_666
O2 Ho1 O11 C8 117.2(2) . 2_666
